data_7711307
loop_
_publ_author_name
'Nakamura, Marika'
'Hyakutake, Risa'
'Morisako, Shogo'
'Sasamori, Takahiro'
'Mizuhata, Yoshiyuki'
'Tokitoh, Norihiro'
'Nakashima, Kouichi'
'Fukumoto, Hiroki'
'Agou, Tomohiro'

_publ_section_title
;
 Boron complexes of \p-extended nitroxide ligands exhibiting three-state
 redox processes and near-infrared-II (NIR-II) absorption properties.
;
_journal_issue 36
_journal_name_full 'Dalton transactions (Cambridge, England : 2003)'
_journal_page_first 13675
_journal_page_last 13680
_journal_paper_doi 10.1039/d2dt02545k
_journal_volume 51
_journal_year 2022
_chemical_formula_moiety 'C35 H26 B F10 N3 O3, Cl6 Sb'
_chemical_formula_sum 'C35 H26 B Cl6 F10 N3 O3 Sb'
_chemical_formula_weight 1071.85
_space_group_crystal_system monoclinic
_space_group_IT_number 14
_space_group_name_Hall '-P 2yn'
_space_group_name_H-M_alt 'P 1 21/n 1'
_atom_sites_solution_hydrogens geom
_audit_creation_method SHELXL-2019/2
_audit_update_record
;
2022-08-24 deposited with the CCDC.	2022-08-26 downloaded from the CCDC.
;
_cell_angle_alpha 90
_cell_angle_beta 102.647(6)
_cell_angle_gamma 90
_cell_formula_units_Z 4
_cell_length_a 18.0480(11)
_cell_length_b 10.6917(7)
_cell_length_c 21.8391(12)
_cell_measurement_reflns_used 6284
_cell_measurement_temperature 173(2)
_cell_measurement_theta_max 23.62
_cell_measurement_theta_min 3.246
_cell_volume 4111.9(4)
_computing_cell_refinement 'CrysAlisPro 1.171.41.117a'
_computing_data_collection 'CrysAlisPro 1.171.41.117a'
_computing_data_reduction 'CrysAlisPro 1.171.41.117a'
_computing_molecular_graphics 'Olex2 1.5 (Dolomanov et al., 2009)'
_computing_publication_material 'Olex2 1.5 (Dolomanov et al., 2009)'
_computing_structure_refinement 'SHELXL-2019/2 (Sheldrick, 2019)'
_computing_structure_solution 'SHELXT 2014/5 (Sheldrick, 2014)'
_diffrn_ambient_temperature 173(2)
_diffrn_measured_fraction_theta_full 0.999
_diffrn_measured_fraction_theta_max 0.999
_diffrn_measurement_device_type 'Pilatus P200'
_diffrn_measurement_method \w
_diffrn_radiation_type MoK\a
_diffrn_radiation_wavelength 0.71073
_diffrn_reflns_av_R_equivalents 0.0601
_diffrn_reflns_av_unetI/netI 0.0739
_diffrn_reflns_Laue_measured_fraction_full 0.999
_diffrn_reflns_Laue_measured_fraction_max 0.999
_diffrn_reflns_limit_h_max 22
_diffrn_reflns_limit_h_min -23
_diffrn_reflns_limit_k_max 13
_diffrn_reflns_limit_k_min -13
_diffrn_reflns_limit_l_max 28
_diffrn_reflns_limit_l_min -25
_diffrn_reflns_number 34211
_diffrn_reflns_point_group_measured_fraction_full 0.999
_diffrn_reflns_point_group_measured_fraction_max 0.999
_diffrn_reflns_theta_full 25.242
_diffrn_reflns_theta_max 27.481
_diffrn_reflns_theta_min 2.767
_diffrn_source 'Rigaku VariMax DW'
_exptl_absorpt_coefficient_mu 1.146
_exptl_absorpt_correction_T_max 1.0000
_exptl_absorpt_correction_T_min 0.51931
_exptl_absorpt_correction_type multi-scan
_exptl_absorpt_process_details
;
CrysAlisPro 1.171.41.117a (Rigaku Oxford Diffraction, 2021)
Empirical absorption correction using spherical harmonics,
implemented in SCALE3 ABSPACK scaling algorithm.
;
_exptl_crystal_colour 'metallic dark green'
_exptl_crystal_density_diffrn 1.731
_exptl_crystal_description block
_exptl_crystal_F_000 2116
_exptl_crystal_size_max 0.070
_exptl_crystal_size_mid 0.070
_exptl_crystal_size_min 0.050
_refine_diff_density_max 0.662
_refine_diff_density_min -0.487
_refine_diff_density_rms 0.086
_refine_ls_extinction_method none
_refine_ls_goodness_of_fit_ref 1.013
_refine_ls_hydrogen_treatment constr
_refine_ls_matrix_type full
_refine_ls_number_parameters 537
_refine_ls_number_reflns 9429
_refine_ls_number_restraints 0
_refine_ls_restrained_S_all 1.013
_refine_ls_R_factor_all 0.0967
_refine_ls_R_factor_gt 0.0513
_refine_ls_shift/su_max 0.001
_refine_ls_shift/su_mean 0.000
_refine_ls_structure_factor_coef Fsqd
_refine_ls_weighting_details 'w=1/[\s^2^(Fo^2^)+(0.0284P)^2^+3.8790P] where P=(Fo^2^+2Fc^2^)/3'
_refine_ls_weighting_scheme calc
_refine_ls_wR_factor_gt 0.0841
_refine_ls_wR_factor_ref 0.0949
_reflns_Friedel_coverage 0.000
_reflns_number_gt 6193
_reflns_number_total 9429
_reflns_threshold_expression 'I > 2\s(I)'
_cod_data_source_file d2dt02545k2.cif
_cod_data_source_block 20220302_1_auto
_cod_original_sg_symbol_H-M 'P 21/n'
_cod_database_code 7711307
_shelx_shelxl_version_number 2019/2
_shelx_space_group_comment
;
The symmetry employed for this shelxl refinement is uniquely defined
by the following loop, which should always be used as a source of
symmetry information in preference to the above space-group names.
They are only intended as comments.
;
_shelx_estimated_absorpt_t_min 0.924
_shelx_estimated_absorpt_t_max 0.945

loop_
_space_group_symop_operation_xyz
'x, y, z'
'-x+1/2, y+1/2, -z+1/2'
'-x, -y, -z'
'x-1/2, -y-1/2, z-1/2'

loop_
_atom_site_label
_atom_site_type_symbol
_atom_site_fract_x
_atom_site_fract_y
_atom_site_fract_z
_atom_site_U_iso_or_equiv
_atom_site_adp_type
_atom_site_occupancy
_atom_site_site_symmetry_order
_atom_site_calc_flag
_atom_site_refinement_flags_posn
_atom_site_refinement_flags_adp
_atom_site_refinement_flags_occupancy
_atom_site_disorder_assembly
_atom_site_disorder_group
N1 N 0.34922(16) 0.4170(3) 0.62159(13) 0.0286(7) Uani 1 1 d . . . . .
O1 O 0.28309(13) 0.4199(2) 0.64425(10) 0.0288(6) Uani 1 1 d . . . . .
B1 B 0.2362(2) 0.5294(4) 0.61632(17) 0.0253(9) Uani 1 1 d . . . . .
N2 N 0.27482(15) 0.5492(3) 0.55794(12) 0.0231(6) Uani 1 1 d . . . . .
C1 C 0.34308(19) 0.4878(3) 0.57014(15) 0.0258(8) Uani 1 1 d . . . . .
C2 C 0.3936(2) 0.5086(3) 0.53032(15) 0.0290(8) Uani 1 1 d . . . . .
H1 H 0.443216 0.473802 0.540059 0.035 Uiso 1 1 calc R U . . .
C3 C 0.37076(19) 0.5782(3) 0.47845(16) 0.0292(8) Uani 1 1 d . . . . .
H2 H 0.404657 0.591675 0.451395 0.035 Uiso 1 1 calc R U . . .
C4 C 0.29751(19) 0.6317(3) 0.46319(15) 0.0259(8) Uani 1 1 d . . . . .
C5 C 0.25180(19) 0.6150(3) 0.50627(15) 0.0273(8) Uani 1 1 d . . . . .
H3 H 0.202744 0.651875 0.498185 0.033 Uiso 1 1 calc R U . . .
N3 N 0.27097(16) 0.7011(3) 0.40970(13) 0.0285(7) Uani 1 1 d . . . . .
C6 C 0.2107(2) 0.7882(3) 0.40834(15) 0.0287(8) Uani 1 1 d . . . . .
C7 C 0.2165(2) 0.8783(4) 0.45489(17) 0.0377(9) Uani 1 1 d . . . . .
H4 H 0.261923 0.886068 0.486232 0.045 Uiso 1 1 calc R U . . .
C8 C 0.1566(2) 0.9556(4) 0.45542(18) 0.0428(10) Uani 1 1 d . . . . .
H5 H 0.160603 1.017936 0.486985 0.051 Uiso 1 1 calc R U . . .
C9 C 0.0899(2) 0.9438(4) 0.41008(18) 0.0386(10) Uani 1 1 d . . . . .
C10 C 0.0845(2) 0.8561(4) 0.36235(17) 0.0391(10) Uani 1 1 d . . . . .
H6 H 0.039247 0.849258 0.330743 0.047 Uiso 1 1 calc R U . . .
C11 C 0.1453(2) 0.7796(4) 0.36136(16) 0.0355(9) Uani 1 1 d . . . . .
H7 H 0.142523 0.720620 0.328415 0.043 Uiso 1 1 calc R U . . .
O2 O 0.03391(16) 1.0232(3) 0.41628(14) 0.0578(8) Uani 1 1 d . . . . .
C12 C -0.0366(3) 1.0135(6) 0.3726(3) 0.0876(19) Uani 1 1 d . . . . .
H8 H -0.028821 1.027122 0.330039 0.131 Uiso 1 1 calc R U . . .
H9 H -0.071748 1.076680 0.382129 0.131 Uiso 1 1 calc R U . . .
H10 H -0.058006 0.929954 0.375285 0.131 Uiso 1 1 calc R U . . .
C13 C 0.29935(19) 0.6859(3) 0.35434(15) 0.0272(8) Uani 1 1 d . . . . .
C14 C 0.31534(19) 0.5680(4) 0.33371(16) 0.0314(9) Uani 1 1 d . . . . .
H11 H 0.309212 0.495696 0.357371 0.038 Uiso 1 1 calc R U . . .
C15 C 0.3401(2) 0.5571(4) 0.27873(17) 0.0362(9) Uani 1 1 d . . . . .
H12 H 0.350947 0.476934 0.264136 0.043 Uiso 1 1 calc R U . . .
C16 C 0.3492(2) 0.6631(4) 0.24457(17) 0.0384(9) Uani 1 1 d . . . . .
C17 C 0.3334(2) 0.7802(4) 0.26479(17) 0.0367(9) Uani 1 1 d . . . . .
H13 H 0.339844 0.852506 0.241173 0.044 Uiso 1 1 calc R U . . .
C18 C 0.3081(2) 0.7911(4) 0.32002(16) 0.0322(9) Uani 1 1 d . . . . .
H14 H 0.296688 0.871284 0.334300 0.039 Uiso 1 1 calc R U . . .
O3 O 0.37360(18) 0.6419(3) 0.19128(13) 0.0584(9) Uani 1 1 d . . . . .
C19 C 0.3804(4) 0.7478(6) 0.1531(2) 0.099(2) Uani 1 1 d . . . . .
H15 H 0.403177 0.721867 0.118251 0.148 Uiso 1 1 calc R U . . .
H16 H 0.412757 0.810933 0.178369 0.148 Uiso 1 1 calc R U . . .
H17 H 0.329985 0.783323 0.136333 0.148 Uiso 1 1 calc R U . . .
C20 C 0.25434(19) 0.6552(3) 0.65882(15) 0.0260(8) Uani 1 1 d . . . . .
C21 C 0.2450(2) 0.8823(3) 0.66480(17) 0.0308(8) Uani 1 1 d . . . . .
C22 C 0.22504(19) 0.7690(3) 0.63633(15) 0.0266(8) Uani 1 1 d . . . . .
C23 C 0.2967(2) 0.8840(4) 0.72128(17) 0.0334(9) Uani 1 1 d . . . . .
C24 C 0.3264(2) 0.7731(4) 0.74713(16) 0.0341(9) Uani 1 1 d . . . . .
C25 C 0.30623(19) 0.6632(4) 0.71598(15) 0.0296(8) Uani 1 1 d . . . . .
F1 F 0.17268(11) 0.77320(19) 0.58051(9) 0.0352(5) Uani 1 1 d . . . . .
F2 F 0.21497(12) 0.9895(2) 0.63853(10) 0.0422(5) Uani 1 1 d . . . . .
F3 F 0.31816(12) 0.9929(2) 0.74991(10) 0.0485(6) Uani 1 1 d . . . . .
F4 F 0.37764(13) 0.7734(2) 0.80181(10) 0.0507(6) Uani 1 1 d . . . . .
F5 F 0.33940(12) 0.5594(2) 0.74466(9) 0.0396(5) Uani 1 1 d . . . . .
C26 C 0.14936(19) 0.4826(3) 0.59354(15) 0.0272(8) Uani 1 1 d . . . . .
C27 C 0.0862(2) 0.5283(3) 0.61272(16) 0.0307(9) Uani 1 1 d . . . . .
C28 C 0.0140(2) 0.4774(4) 0.59287(17) 0.0359(9) Uani 1 1 d . . . . .
C29 C 0.0031(2) 0.3788(4) 0.55212(17) 0.0369(9) Uani 1 1 d . . . . .
C30 C 0.0636(2) 0.3305(4) 0.53150(17) 0.0403(10) Uani 1 1 d . . . . .
C31 C 0.1341(2) 0.3818(4) 0.55252(17) 0.0349(9) Uani 1 1 d . . . . .
F6 F 0.09221(12) 0.6254(2) 0.65221(9) 0.0398(5) Uani 1 1 d . . . . .
F7 F -0.04551(12) 0.5261(2) 0.61183(11) 0.0539(7) Uani 1 1 d . . . . .
F8 F -0.06649(13) 0.3332(2) 0.53027(11) 0.0576(7) Uani 1 1 d . . . . .
F9 F 0.05271(14) 0.2350(2) 0.49117(11) 0.0619(7) Uani 1 1 d . . . . .
F10 F 0.19114(12) 0.3296(2) 0.53013(10) 0.0467(6) Uani 1 1 d . . . . .
C32 C 0.3959(2) 0.3020(3) 0.64342(17) 0.0362(9) Uani 1 1 d . . . . .
C33 C 0.4071(3) 0.2975(5) 0.71433(19) 0.0706(16) Uani 1 1 d . . . . .
H18 H 0.434814 0.372207 0.732681 0.106 Uiso 1 1 calc R U . . .
H19 H 0.436185 0.222630 0.730453 0.106 Uiso 1 1 calc R U . . .
H20 H 0.357472 0.294912 0.725641 0.106 Uiso 1 1 calc R U . . .
C34 C 0.3519(3) 0.1913(4) 0.6111(2) 0.0619(14) Uani 1 1 d . . . . .
H21 H 0.302558 0.186529 0.622747 0.093 Uiso 1 1 calc R U . . .
H22 H 0.380534 0.114301 0.623976 0.093 Uiso 1 1 calc R U . . .
H23 H 0.344095 0.201281 0.565488 0.093 Uiso 1 1 calc R U . . .
C35 C 0.4729(2) 0.3117(4) 0.6265(2) 0.0467(11) Uani 1 1 d . . . . .
H24 H 0.467119 0.297479 0.581356 0.070 Uiso 1 1 calc R U . . .
H25 H 0.507168 0.248638 0.649881 0.070 Uiso 1 1 calc R U . . .
H26 H 0.494059 0.395270 0.637277 0.070 Uiso 1 1 calc R U . . .
Sb1 Sb 0.47325(2) 0.16558(2) 0.36082(2) 0.03211(8) Uani 1 1 d . . . . .
Cl1 Cl 0.34591(6) 0.17954(12) 0.30503(5) 0.0562(3) Uani 1 1 d . . . . .
Cl2 Cl 0.60167(5) 0.15643(10) 0.41602(5) 0.0478(3) Uani 1 1 d . . . . .
Cl3 Cl 0.44273(6) 0.29544(11) 0.43966(5) 0.0538(3) Uani 1 1 d . . . . .
Cl4 Cl 0.50138(6) 0.04097(11) 0.27943(5) 0.0520(3) Uani 1 1 d . . . . .
Cl5 Cl 0.44531(7) -0.01192(11) 0.41474(5) 0.0552(3) Uani 1 1 d . . . . .
Cl6 Cl 0.50444(6) 0.34702(10) 0.30930(5) 0.0506(3) Uani 1 1 d . . . . .

loop_
_atom_site_aniso_label
_atom_site_aniso_U_11
_atom_site_aniso_U_22
_atom_site_aniso_U_33
_atom_site_aniso_U_23
_atom_site_aniso_U_13
_atom_site_aniso_U_12
N1 0.0270(16) 0.0273(17) 0.0310(17) -0.0012(14) 0.0050(13) 0.0067(14)
O1 0.0286(14) 0.0283(14) 0.0300(13) 0.0017(11) 0.0076(11) 0.0046(11)
B1 0.027(2) 0.027(2) 0.023(2) -0.0001(17) 0.0062(17) 0.0019(18)
N2 0.0197(15) 0.0243(16) 0.0242(15) -0.0019(12) 0.0021(12) 0.0044(13)
C1 0.0269(19) 0.0228(19) 0.0254(19) -0.0061(16) 0.0007(15) 0.0035(16)
C2 0.0249(19) 0.031(2) 0.031(2) -0.0031(17) 0.0054(15) 0.0081(17)
C3 0.0256(19) 0.035(2) 0.029(2) 0.0003(17) 0.0112(15) 0.0061(17)
C4 0.0249(19) 0.027(2) 0.0238(18) -0.0035(15) 0.0011(15) 0.0031(15)
C5 0.0221(18) 0.030(2) 0.029(2) -0.0021(16) 0.0027(15) 0.0045(16)
N3 0.0285(17) 0.0311(17) 0.0263(16) -0.0003(13) 0.0067(13) 0.0062(14)
C6 0.029(2) 0.033(2) 0.0251(19) 0.0050(16) 0.0073(16) 0.0076(17)
C7 0.036(2) 0.035(2) 0.037(2) -0.0031(18) -0.0025(17) 0.0078(19)
C8 0.046(3) 0.038(2) 0.040(2) -0.0083(19) 0.0004(19) 0.014(2)
C9 0.034(2) 0.037(2) 0.044(2) 0.002(2) 0.0072(18) 0.0138(19)
C10 0.033(2) 0.048(3) 0.032(2) 0.0034(19) -0.0008(17) 0.012(2)
C11 0.041(2) 0.042(2) 0.0220(19) -0.0019(17) 0.0035(17) 0.009(2)
O2 0.0443(18) 0.058(2) 0.066(2) -0.0117(16) 0.0009(15) 0.0239(16)
C12 0.039(3) 0.091(4) 0.119(5) -0.029(4) -0.012(3) 0.032(3)
C13 0.0234(18) 0.033(2) 0.0243(18) -0.0005(16) 0.0034(14) 0.0038(16)
C14 0.027(2) 0.038(2) 0.030(2) 0.0039(17) 0.0077(16) 0.0043(17)
C15 0.035(2) 0.038(2) 0.035(2) -0.0011(19) 0.0079(17) 0.0083(19)
C16 0.033(2) 0.052(3) 0.031(2) 0.000(2) 0.0095(17) 0.002(2)
C17 0.035(2) 0.040(2) 0.037(2) 0.0085(19) 0.0107(18) 0.0002(19)
C18 0.028(2) 0.033(2) 0.033(2) -0.0038(17) 0.0026(16) 0.0003(17)
O3 0.082(2) 0.059(2) 0.0458(17) 0.0065(15) 0.0399(17) 0.0099(18)
C19 0.177(7) 0.081(4) 0.066(3) 0.020(3) 0.086(4) 0.015(4)
C20 0.0248(18) 0.029(2) 0.0256(18) 0.0017(16) 0.0082(14) 0.0029(16)
C21 0.033(2) 0.025(2) 0.036(2) -0.0010(17) 0.0139(17) 0.0058(17)
C22 0.0257(19) 0.032(2) 0.0211(18) -0.0034(16) 0.0030(14) 0.0021(17)
C23 0.032(2) 0.033(2) 0.038(2) -0.0164(19) 0.0133(17) -0.0025(18)
C24 0.029(2) 0.044(3) 0.027(2) -0.0116(18) 0.0007(16) 0.0003(19)
C25 0.0281(19) 0.036(2) 0.0260(18) -0.0004(18) 0.0081(15) 0.0077(18)
F1 0.0396(12) 0.0335(12) 0.0289(11) -0.0033(9) -0.0004(9) 0.0073(10)
F2 0.0455(13) 0.0288(13) 0.0524(14) -0.0011(10) 0.0106(11) 0.0038(11)
F3 0.0460(14) 0.0410(14) 0.0569(15) -0.0216(12) 0.0074(11) -0.0044(12)
F4 0.0481(14) 0.0583(16) 0.0377(13) -0.0155(12) -0.0080(11) 0.0042(12)
F5 0.0421(13) 0.0401(13) 0.0323(12) 0.0005(10) -0.0014(10) 0.0073(11)
C26 0.030(2) 0.028(2) 0.0247(18) 0.0027(16) 0.0089(15) 0.0003(17)
C27 0.034(2) 0.032(2) 0.0256(19) 0.0017(17) 0.0051(16) 0.0023(18)
C28 0.028(2) 0.045(3) 0.036(2) 0.0092(19) 0.0100(17) 0.0068(19)
C29 0.030(2) 0.045(3) 0.032(2) 0.0088(19) -0.0008(17) -0.0043(19)
C30 0.044(2) 0.041(2) 0.032(2) -0.006(2) 0.0000(18) -0.006(2)
C31 0.035(2) 0.036(2) 0.035(2) -0.0040(18) 0.0112(18) 0.0010(19)
F6 0.0379(13) 0.0438(14) 0.0400(12) -0.0105(10) 0.0133(10) 0.0063(10)
F7 0.0312(13) 0.0713(18) 0.0633(16) 0.0020(13) 0.0195(11) 0.0097(13)
F8 0.0360(13) 0.0735(18) 0.0577(15) 0.0036(14) -0.0019(11) -0.0165(13)
F9 0.0643(17) 0.0565(17) 0.0635(16) -0.0272(14) 0.0113(13) -0.0215(14)
F10 0.0443(14) 0.0434(14) 0.0558(14) -0.0230(12) 0.0185(11) -0.0028(12)
C32 0.038(2) 0.029(2) 0.040(2) 0.0041(17) 0.0050(18) 0.0146(18)
C33 0.099(4) 0.073(4) 0.040(3) 0.025(2) 0.016(3) 0.053(3)
C34 0.047(3) 0.027(3) 0.105(4) -0.001(2) 0.003(3) 0.005(2)
C35 0.035(2) 0.039(3) 0.062(3) 0.002(2) 0.001(2) 0.0157(19)
Sb1 0.02867(14) 0.03256(15) 0.03138(14) -0.00568(12) -0.00154(10) 0.00570(12)
Cl1 0.0296(5) 0.0805(9) 0.0514(6) 0.0037(6) -0.0065(5) 0.0060(6)
Cl2 0.0326(5) 0.0499(6) 0.0527(6) -0.0103(5) -0.0083(4) 0.0089(5)
Cl3 0.0535(7) 0.0567(7) 0.0539(7) -0.0213(5) 0.0179(5) 0.0041(6)
Cl4 0.0566(7) 0.0528(7) 0.0451(6) -0.0206(5) 0.0076(5) 0.0055(6)
Cl5 0.0626(7) 0.0456(7) 0.0516(6) 0.0039(5) 0.0001(5) -0.0062(6)
Cl6 0.0519(7) 0.0423(6) 0.0579(7) 0.0078(5) 0.0129(5) 0.0070(5)

loop_
_atom_type_symbol
_atom_type_description
_atom_type_scat_dispersion_real
_atom_type_scat_dispersion_imag
_atom_type_scat_source
C C 0.0033 0.0016 'International Tables Vol C Tables 4.2.6.8 and 6.1.1.4'
H H 0.0000 0.0000 'International Tables Vol C Tables 4.2.6.8 and 6.1.1.4'
N N 0.0061 0.0033 'International Tables Vol C Tables 4.2.6.8 and 6.1.1.4'
O O 0.0106 0.0060 'International Tables Vol C Tables 4.2.6.8 and 6.1.1.4'
Sb Sb -0.5866 1.5461 'International Tables Vol C Tables 4.2.6.8 and 6.1.1.4'
Cl Cl 0.1484 0.1585 'International Tables Vol C Tables 4.2.6.8 and 6.1.1.4'
B B 0.0013 0.0007 'International Tables Vol C Tables 4.2.6.8 and 6.1.1.4'
F F 0.0171 0.0103 'International Tables Vol C Tables 4.2.6.8 and 6.1.1.4'

loop_
_geom_angle_atom_site_label_1
_geom_angle_atom_site_label_2
_geom_angle_atom_site_label_3
_geom_angle
_geom_angle_site_symmetry_1
_geom_angle_site_symmetry_3
_geom_angle_publ_flag
C1 N1 O1 111.5(3) . . ?
C1 N1 C32 131.6(3) . . ?
O1 N1 C32 111.7(3) . . ?
N1 O1 B1 109.0(2) . . ?
O1 B1 N2 97.1(3) . . ?
O1 B1 C26 107.8(3) . . ?
N2 B1 C26 111.0(3) . . ?
O1 B1 C20 113.0(3) . . ?
N2 B1 C20 106.2(3) . . ?
C26 B1 C20 119.5(3) . . ?
C5 N2 C1 121.6(3) . . ?
C5 N2 B1 130.1(3) . . ?
C1 N2 B1 108.2(3) . . ?
N1 C1 N2 109.9(3) . . ?
N1 C1 C2 131.4(3) . . ?
N2 C1 C2 118.7(3) . . ?
C3 C2 C1 119.2(3) . . ?
C3 C2 H1 120.4 . . ?
C1 C2 H1 120.4 . . ?
C2 C3 C4 121.5(3) . . ?
C2 C3 H2 119.3 . . ?
C4 C3 H2 119.3 . . ?
N3 C4 C5 119.7(3) . . ?
N3 C4 C3 123.5(3) . . ?
C5 C4 C3 116.8(3) . . ?
N2 C5 C4 121.7(3) . . ?
N2 C5 H3 119.2 . . ?
C4 C5 H3 119.2 . . ?
C4 N3 C13 122.4(3) . . ?
C4 N3 C6 119.4(3) . . ?
C13 N3 C6 118.1(3) . . ?
C11 C6 C7 120.1(3) . . ?
C11 C6 N3 119.6(3) . . ?
C7 C6 N3 120.2(3) . . ?
C8 C7 C6 119.7(4) . . ?
C8 C7 H4 120.1 . . ?
C6 C7 H4 120.1 . . ?
C7 C8 C9 120.3(4) . . ?
C7 C8 H5 119.9 . . ?
C9 C8 H5 119.9 . . ?
O2 C9 C8 115.0(3) . . ?
O2 C9 C10 124.6(4) . . ?
C8 C9 C10 120.3(3) . . ?
C11 C10 C9 119.3(3) . . ?
C11 C10 H6 120.4 . . ?
C9 C10 H6 120.4 . . ?
C10 C11 C6 120.2(3) . . ?
C10 C11 H7 119.9 . . ?
C6 C11 H7 119.9 . . ?
C9 O2 C12 117.9(3) . . ?
O2 C12 H8 109.5 . . ?
O2 C12 H9 109.5 . . ?
H8 C12 H9 109.5 . . ?
O2 C12 H10 109.5 . . ?
H8 C12 H10 109.5 . . ?
H9 C12 H10 109.5 . . ?
C18 C13 C14 120.4(3) . . ?
C18 C13 N3 118.3(3) . . ?
C14 C13 N3 121.2(3) . . ?
C15 C14 C13 119.4(4) . . ?
C15 C14 H11 120.3 . . ?
C13 C14 H11 120.3 . . ?
C14 C15 C16 120.0(4) . . ?
C14 C15 H12 120.0 . . ?
C16 C15 H12 120.0 . . ?
O3 C16 C17 123.9(4) . . ?
O3 C16 C15 115.2(4) . . ?
C17 C16 C15 120.9(3) . . ?
C16 C17 C18 119.1(4) . . ?
C16 C17 H13 120.5 . . ?
C18 C17 H13 120.5 . . ?
C13 C18 C17 120.2(4) . . ?
C13 C18 H14 119.9 . . ?
C17 C18 H14 119.9 . . ?
C16 O3 C19 117.2(4) . . ?
O3 C19 H15 109.5 . . ?
O3 C19 H16 109.5 . . ?
H15 C19 H16 109.5 . . ?
O3 C19 H17 109.5 . . ?
H15 C19 H17 109.5 . . ?
H16 C19 H17 109.5 . . ?
C22 C20 C25 113.4(3) . . ?
C22 C20 B1 121.0(3) . . ?
C25 C20 B1 125.1(3) . . ?
F2 C21 C22 121.2(3) . . ?
F2 C21 C23 120.3(3) . . ?
C22 C21 C23 118.5(3) . . ?
F1 C22 C20 118.9(3) . . ?
F1 C22 C21 115.8(3) . . ?
C20 C22 C21 125.2(3) . . ?
F3 C23 C24 120.9(3) . . ?
F3 C23 C21 120.1(4) . . ?
C24 C23 C21 119.1(3) . . ?
F4 C24 C25 120.1(3) . . ?
F4 C24 C23 119.8(3) . . ?
C25 C24 C23 120.1(3) . . ?
F5 C25 C24 115.7(3) . . ?
F5 C25 C20 120.7(3) . . ?
C24 C25 C20 123.6(3) . . ?
C27 C26 C31 114.1(3) . . ?
C27 C26 B1 127.1(3) . . ?
C31 C26 B1 118.7(3) . . ?
F6 C27 C26 120.8(3) . . ?
F6 C27 C28 116.3(3) . . ?
C26 C27 C28 122.9(3) . . ?
F7 C28 C29 119.4(3) . . ?
F7 C28 C27 120.8(4) . . ?
C29 C28 C27 119.8(3) . . ?
F8 C29 C28 120.4(4) . . ?
F8 C29 C30 120.0(4) . . ?
C28 C29 C30 119.5(4) . . ?
F9 C30 C31 121.3(4) . . ?
F9 C30 C29 119.5(4) . . ?
C31 C30 C29 119.2(4) . . ?
F10 C31 C30 116.0(3) . . ?
F10 C31 C26 119.6(3) . . ?
C30 C31 C26 124.4(4) . . ?
N1 C32 C34 106.9(3) . . ?
N1 C32 C35 110.2(3) . . ?
C34 C32 C35 110.8(3) . . ?
N1 C32 C33 106.8(3) . . ?
C34 C32 C33 113.0(4) . . ?
C35 C32 C33 109.1(4) . . ?
C32 C33 H18 109.5 . . ?
C32 C33 H19 109.5 . . ?
H18 C33 H19 109.5 . . ?
C32 C33 H20 109.5 . . ?
H18 C33 H20 109.5 . . ?
H19 C33 H20 109.5 . . ?
C32 C34 H21 109.5 . . ?
C32 C34 H22 109.5 . . ?
H21 C34 H22 109.5 . . ?
C32 C34 H23 109.5 . . ?
H21 C34 H23 109.5 . . ?
H22 C34 H23 109.5 . . ?
C32 C35 H24 109.5 . . ?
C32 C35 H25 109.5 . . ?
H24 C35 H25 109.5 . . ?
C32 C35 H26 109.5 . . ?
H24 C35 H26 109.5 . . ?
H25 C35 H26 109.5 . . ?
Cl5 Sb1 Cl1 91.05(4) . . ?
Cl5 Sb1 Cl4 91.53(4) . . ?
Cl1 Sb1 Cl4 89.58(4) . . ?
Cl5 Sb1 Cl2 90.29(4) . . ?
Cl1 Sb1 Cl2 178.63(5) . . ?
Cl4 Sb1 Cl2 90.69(4) . . ?
Cl5 Sb1 Cl3 89.97(4) . . ?
Cl1 Sb1 Cl3 89.03(4) . . ?
Cl4 Sb1 Cl3 177.97(4) . . ?
Cl2 Sb1 Cl3 90.66(4) . . ?
Cl5 Sb1 Cl6 178.12(4) . . ?
Cl1 Sb1 Cl6 90.51(4) . . ?
Cl4 Sb1 Cl6 89.54(4) . . ?
Cl2 Sb1 Cl6 88.15(4) . . ?
Cl3 Sb1 Cl6 89.00(4) . . ?

loop_
_geom_bond_atom_site_label_1
_geom_bond_atom_site_label_2
_geom_bond_distance
_geom_bond_site_symmetry_2
_geom_bond_publ_flag
N1 C1 1.339(4) . ?
N1 O1 1.389(4) . ?
N1 C32 1.507(4) . ?
O1 B1 1.494(4) . ?
B1 N2 1.595(5) . ?
B1 C26 1.617(5) . ?
B1 C20 1.626(5) . ?
N2 C5 1.317(4) . ?
N2 C1 1.370(4) . ?
C1 C2 1.408(5) . ?
C2 C3 1.342(5) . ?
C2 H1 0.9500 . ?
C3 C4 1.412(5) . ?
C3 H2 0.9500 . ?
C4 N3 1.378(4) . ?
C4 C5 1.392(5) . ?
C5 H3 0.9500 . ?
N3 C13 1.422(4) . ?
N3 C6 1.427(4) . ?
C6 C11 1.388(5) . ?
C6 C7 1.388(5) . ?
C7 C8 1.362(5) . ?
C7 H4 0.9500 . ?
C8 C9 1.387(5) . ?
C8 H5 0.9500 . ?
C9 O2 1.350(4) . ?
C9 C10 1.389(5) . ?
C10 C11 1.372(5) . ?
C10 H6 0.9500 . ?
C11 H7 0.9500 . ?
O2 C12 1.418(5) . ?
C12 H8 0.9800 . ?
C12 H9 0.9800 . ?
C12 H10 0.9800 . ?
C13 C18 1.380(5) . ?
C13 C14 1.390(5) . ?
C14 C15 1.375(5) . ?
C14 H11 0.9500 . ?
C15 C16 1.386(5) . ?
C15 H12 0.9500 . ?
C16 O3 1.350(4) . ?
C16 C17 1.378(5) . ?
C17 C18 1.385(5) . ?
C17 H13 0.9500 . ?
C18 H14 0.9500 . ?
O3 C19 1.428(6) . ?
C19 H15 0.9800 . ?
C19 H16 0.9800 . ?
C19 H17 0.9800 . ?
C20 C22 1.374(5) . ?
C20 C25 1.390(5) . ?
C21 F2 1.342(4) . ?
C21 C22 1.374(5) . ?
C21 C23 1.374(5) . ?
C22 F1 1.370(4) . ?
C23 F3 1.337(4) . ?
C23 C24 1.371(5) . ?
C24 F4 1.341(4) . ?
C24 C25 1.367(5) . ?
C25 F5 1.349(4) . ?
C26 C27 1.388(5) . ?
C26 C31 1.390(5) . ?
C27 F6 1.339(4) . ?
C27 C28 1.390(5) . ?
C28 F7 1.338(4) . ?
C28 C29 1.365(5) . ?
C29 F8 1.334(4) . ?
C29 C30 1.370(6) . ?
C30 F9 1.335(4) . ?
C30 C31 1.369(5) . ?
C31 F10 1.353(4) . ?
C32 C34 1.512(6) . ?
C32 C35 1.517(5) . ?
C32 C33 1.518(5) . ?
C33 H18 0.9800 . ?
C33 H19 0.9800 . ?
C33 H20 0.9800 . ?
C34 H21 0.9800 . ?
C34 H22 0.9800 . ?
C34 H23 0.9800 . ?
C35 H24 0.9800 . ?
C35 H25 0.9800 . ?
C35 H26 0.9800 . ?
Sb1 Cl5 2.3458(12) . ?
Sb1 Cl1 2.3585(10) . ?
Sb1 Cl4 2.3636(10) . ?
Sb1 Cl2 2.3689(10) . ?
Sb1 Cl3 2.3689(10) . ?
Sb1 Cl6 2.3713(11) . ?

loop_
_geom_torsion_atom_site_label_1
_geom_torsion_atom_site_label_2
_geom_torsion_atom_site_label_3
_geom_torsion_atom_site_label_4
_geom_torsion
_geom_torsion_site_symmetry_1
_geom_torsion_site_symmetry_2
_geom_torsion_site_symmetry_3
_geom_torsion_site_symmetry_4
_geom_torsion_publ_flag
C1 N1 O1 B1 -17.2(3) . . . . ?
C32 N1 O1 B1 -174.9(3) . . . . ?
N1 O1 B1 N2 20.0(3) . . . . ?
N1 O1 B1 C26 134.9(3) . . . . ?
N1 O1 B1 C20 -90.9(3) . . . . ?
O1 B1 N2 C5 165.0(3) . . . . ?
C26 B1 N2 C5 52.7(5) . . . . ?
C20 B1 N2 C5 -78.6(4) . . . . ?
O1 B1 N2 C1 -17.7(3) . . . . ?
C26 B1 N2 C1 -130.0(3) . . . . ?
C20 B1 N2 C1 98.8(3) . . . . ?
O1 N1 C1 N2 4.3(4) . . . . ?
C32 N1 C1 N2 156.2(3) . . . . ?
O1 N1 C1 C2 -176.9(3) . . . . ?
C32 N1 C1 C2 -25.1(6) . . . . ?
C5 N2 C1 N1 -173.0(3) . . . . ?
B1 N2 C1 N1 9.4(4) . . . . ?
C5 N2 C1 C2 8.1(5) . . . . ?
B1 N2 C1 C2 -169.5(3) . . . . ?
N1 C1 C2 C3 175.1(4) . . . . ?
N2 C1 C2 C3 -6.3(5) . . . . ?
C1 C2 C3 C4 0.5(5) . . . . ?
C2 C3 C4 N3 -178.3(3) . . . . ?
C2 C3 C4 C5 3.6(5) . . . . ?
C1 N2 C5 C4 -3.9(5) . . . . ?
B1 N2 C5 C4 173.1(3) . . . . ?
N3 C4 C5 N2 179.9(3) . . . . ?
C3 C4 C5 N2 -1.9(5) . . . . ?
C5 C4 N3 C13 -156.3(3) . . . . ?
C3 C4 N3 C13 25.6(5) . . . . ?
C5 C4 N3 C6 21.1(5) . . . . ?
C3 C4 N3 C6 -156.9(3) . . . . ?
C4 N3 C6 C11 -124.6(4) . . . . ?
C13 N3 C6 C11 53.0(5) . . . . ?
C4 N3 C6 C7 53.2(5) . . . . ?
C13 N3 C6 C7 -129.2(4) . . . . ?
C11 C6 C7 C8 2.1(6) . . . . ?
N3 C6 C7 C8 -175.7(3) . . . . ?
C6 C7 C8 C9 0.6(6) . . . . ?
C7 C8 C9 O2 178.3(4) . . . . ?
C7 C8 C9 C10 -2.4(6) . . . . ?
O2 C9 C10 C11 -179.4(4) . . . . ?
C8 C9 C10 C11 1.4(6) . . . . ?
C9 C10 C11 C6 1.3(6) . . . . ?
C7 C6 C11 C10 -3.1(6) . . . . ?
N3 C6 C11 C10 174.7(3) . . . . ?
C8 C9 O2 C12 -178.1(4) . . . . ?
C10 C9 O2 C12 2.7(6) . . . . ?
C4 N3 C13 C18 -141.9(3) . . . . ?
C6 N3 C13 C18 40.6(4) . . . . ?
C4 N3 C13 C14 40.4(5) . . . . ?
C6 N3 C13 C14 -137.1(3) . . . . ?
C18 C13 C14 C15 0.1(5) . . . . ?
N3 C13 C14 C15 177.7(3) . . . . ?
C13 C14 C15 C16 0.3(5) . . . . ?
C14 C15 C16 O3 -179.8(3) . . . . ?
C14 C15 C16 C17 -0.3(6) . . . . ?
O3 C16 C17 C18 179.4(3) . . . . ?
C15 C16 C17 C18 0.0(6) . . . . ?
C14 C13 C18 C17 -0.5(5) . . . . ?
N3 C13 C18 C17 -178.1(3) . . . . ?
C16 C17 C18 C13 0.4(5) . . . . ?
C17 C16 O3 C19 -2.4(6) . . . . ?
C15 C16 O3 C19 177.1(4) . . . . ?
O1 B1 C20 C22 170.4(3) . . . . ?
N2 B1 C20 C22 65.2(4) . . . . ?
C26 B1 C20 C22 -61.1(4) . . . . ?
O1 B1 C20 C25 -1.3(5) . . . . ?
N2 B1 C20 C25 -106.5(4) . . . . ?
C26 B1 C20 C25 127.1(4) . . . . ?
C25 C20 C22 F1 -179.4(3) . . . . ?
B1 C20 C22 F1 7.9(5) . . . . ?
C25 C20 C22 C21 2.0(5) . . . . ?
B1 C20 C22 C21 -170.7(3) . . . . ?
F2 C21 C22 F1 -0.6(5) . . . . ?
C23 C21 C22 F1 179.3(3) . . . . ?
F2 C21 C22 C20 178.1(3) . . . . ?
C23 C21 C22 C20 -2.0(5) . . . . ?
F2 C21 C23 F3 -1.0(5) . . . . ?
C22 C21 C23 F3 179.2(3) . . . . ?
F2 C21 C23 C24 179.9(3) . . . . ?
C22 C21 C23 C24 0.0(5) . . . . ?
F3 C23 C24 F4 0.0(5) . . . . ?
C21 C23 C24 F4 179.1(3) . . . . ?
F3 C23 C24 C25 -177.3(3) . . . . ?
C21 C23 C24 C25 1.9(5) . . . . ?
F4 C24 C25 F5 1.6(5) . . . . ?
C23 C24 C25 F5 178.9(3) . . . . ?
F4 C24 C25 C20 -179.2(3) . . . . ?
C23 C24 C25 C20 -2.0(6) . . . . ?
C22 C20 C25 F5 179.2(3) . . . . ?
B1 C20 C25 F5 -8.5(5) . . . . ?
C22 C20 C25 C24 0.1(5) . . . . ?
B1 C20 C25 C24 172.4(3) . . . . ?
O1 B1 C26 C27 121.6(4) . . . . ?
N2 B1 C26 C27 -133.2(3) . . . . ?
C20 B1 C26 C27 -9.2(5) . . . . ?
O1 B1 C26 C31 -55.1(4) . . . . ?
N2 B1 C26 C31 50.1(4) . . . . ?
C20 B1 C26 C31 174.1(3) . . . . ?
C31 C26 C27 F6 -179.9(3) . . . . ?
B1 C26 C27 F6 3.3(5) . . . . ?
C31 C26 C27 C28 0.3(5) . . . . ?
B1 C26 C27 C28 -176.5(3) . . . . ?
F6 C27 C28 F7 1.3(5) . . . . ?
C26 C27 C28 F7 -178.9(3) . . . . ?
F6 C27 C28 C29 179.4(3) . . . . ?
C26 C27 C28 C29 -0.8(6) . . . . ?
F7 C28 C29 F8 1.5(5) . . . . ?
C27 C28 C29 F8 -176.6(3) . . . . ?
F7 C28 C29 C30 178.5(3) . . . . ?
C27 C28 C29 C30 0.4(6) . . . . ?
F8 C29 C30 F9 -2.3(6) . . . . ?
C28 C29 C30 F9 -179.3(3) . . . . ?
F8 C29 C30 C31 177.4(3) . . . . ?
C28 C29 C30 C31 0.4(6) . . . . ?
F9 C30 C31 F10 -0.2(6) . . . . ?
C29 C30 C31 F10 -179.9(3) . . . . ?
F9 C30 C31 C26 178.8(3) . . . . ?
C29 C30 C31 C26 -0.9(6) . . . . ?
C27 C26 C31 F10 179.5(3) . . . . ?
B1 C26 C31 F10 -3.4(5) . . . . ?
C27 C26 C31 C30 0.6(6) . . . . ?
B1 C26 C31 C30 177.7(4) . . . . ?
C1 N1 C32 C34 -83.5(5) . . . . ?
O1 N1 C32 C34 68.3(4) . . . . ?
C1 N1 C32 C35 37.0(5) . . . . ?
O1 N1 C32 C35 -171.2(3) . . . . ?
C1 N1 C32 C33 155.3(4) . . . . ?
O1 N1 C32 C33 -52.9(4) . . . . ?
